data_7026386
loop_
_publ_author_name
'Rauf, Waqar'
'Thompson, Amber L.'
'Brown, John M.'

_publ_section_title
;
 Anilide activation of adjacent C-H bonds in the palladium-catalysed
 Fujiwara-Moritani reaction.
;
_journal_issue 43
_journal_name_full 'Dalton transactions (Cambridge, England : 2003)'
_journal_page_first 10414
_journal_page_last 10421
_journal_paper_doi 10.1039/c0dt00378f
_journal_volume 39
_journal_year 2010
_chemical_formula_moiety 'C13 H16 N3 O Pd, C10 H15 O4 S, 0.5(H2 O)'
_chemical_formula_sum 'C23 H32 N3 O5.5 Pd S'
_chemical_formula_weight 576.99
_chemical_melting_point ?
_space_group_IT_number 2
_symmetry_cell_setting triclinic
_symmetry_space_group_name_Hall '-P 1'
_symmetry_space_group_name_H-M 'P -1'
_atom_sites_solution_hydrogens geom
_atom_sites_solution_primary heavy
_audit_creation_date 08-02-08
_audit_creation_method CRYSTALS_ver_12.85
_cell_angle_alpha 81.8338(7)
_cell_angle_beta 89.2894(7)
_cell_angle_gamma 76.2647(10)
_cell_formula_units_Z 2
_cell_length_a 6.8157(1)
_cell_length_b 11.0016(2)
_cell_length_c 17.1316(4)
_cell_measurement_reflns_used 4721
_cell_measurement_temperature 150
_cell_measurement_theta_max 27
_cell_measurement_theta_min 5
_cell_volume 1234.90(4)
_computing_cell_refinement 'DENZO/SCALEPACK (Otwinowski & Minor, 1997)'
_computing_data_collection 'COLLECT (Nonius, 1997-2001).'
_computing_data_reduction 'DENZO/SCALEPACK (Otwinowski & Minor, 1997)'
_computing_molecular_graphics 'CAMERON (Watkin et al., 1996)'
_computing_publication_material 'CRYSTALS (Betteridge et al., 2003)'
_computing_structure_refinement 'CRYSTALS (Betteridge et al., 2003)'
_computing_structure_solution 'SHELXS 86 (Sheldrick, 1986)'
_diffrn_ambient_temperature 150
_diffrn_measured_fraction_theta_full 0.992
_diffrn_measured_fraction_theta_max 0.990
_diffrn_measurement_device 'Nonius KappaCCD'
_diffrn_measurement_device_type Area
_diffrn_measurement_method \w
_diffrn_radiation_monochromator graphite
_diffrn_radiation_type 'Mo K\a'
_diffrn_radiation_wavelength 0.71073
_diffrn_reflns_av_R_equivalents 0.035
_diffrn_reflns_limit_h_max 8
_diffrn_reflns_limit_h_min -7
_diffrn_reflns_limit_k_max 14
_diffrn_reflns_limit_k_min -14
_diffrn_reflns_limit_l_max 22
_diffrn_reflns_limit_l_min -22
_diffrn_reflns_number 15821
_diffrn_reflns_theta_full 26.390
_diffrn_reflns_theta_max 27.490
_diffrn_reflns_theta_min 5.154
_diffrn_standards_number 0
_exptl_absorpt_coefficient_mu 0.877
_exptl_absorpt_correction_T_max 0.93
_exptl_absorpt_correction_T_min 0.89
_exptl_absorpt_correction_type multi-scan
_exptl_absorpt_process_details 'DENZO/SCALEPACK (Otwinowski & Minor, 1997)'
_exptl_crystal_colour clear_pale_colourless
_exptl_crystal_density_diffrn 1.552
_exptl_crystal_density_meas ?
_exptl_crystal_density_method 'not measured'
_exptl_crystal_description plate
_exptl_crystal_F_000 594
_exptl_crystal_size_max 0.19
_exptl_crystal_size_mid 0.18
_exptl_crystal_size_min 0.08
_refine_diff_density_max 1.06
_refine_diff_density_min -1.00
_refine_ls_extinction_method None
_refine_ls_goodness_of_fit_ref 0.9423
_refine_ls_hydrogen_treatment constr
_refine_ls_matrix_type full
_refine_ls_number_parameters 307
_refine_ls_number_reflns 5594
_refine_ls_number_restraints 0
_refine_ls_R_factor_all 0.0553
_refine_ls_R_factor_gt 0.0403
_refine_ls_shift/su_max 0.000918
_refine_ls_structure_factor_coef Fsqd
_refine_ls_weighting_details
;
Method= Modified Sheldrick
w=1/[\s^2^(F^2^) + ( 0.04P)^2^ + 2.38P]
,where P=(max(Fo^2^,0) + 2Fc^2^)/3
;
_refine_ls_weighting_scheme calc
_refine_ls_wR_factor_all 0.0953
_refine_ls_wR_factor_gt 0.0887
_refine_ls_wR_factor_ref 0.0953
_reflns_limit_h_max 8
_reflns_limit_h_min -8
_reflns_limit_k_max 14
_reflns_limit_k_min -14
_reflns_limit_l_max 22
_reflns_limit_l_min 0
_reflns_number_gt 4673
_reflns_number_total 5594
_reflns_threshold_expression I>2.0\s(I)
_oxford_diffrn_Wilson_B_factor 2.30
_oxford_diffrn_Wilson_scale 7.69
_oxford_refine_ls_r_factor_ref 0.0553
_oxford_refine_ls_scale 0.3570(3)
_oxford_reflns_number_all 5594
_oxford_reflns_threshold_expression_ref I>-3.0\s(I)
_oxford_structure_analysis_title 5701
_cod_data_source_file c0dt00378f.txt
_cod_data_source_block 2
_cod_depositor_comments
;
The following automatic conversions were performed:

'_chemical_melting_point' value 'not measured' was changed to '?' -
the value is undefined or not given.

'_symmetry_cell_setting' value
'Triclinic' changed to 'triclinic' according to
/home/saulius/struct/CIF-dictionaries/cif_core.dic dictionary named
'cif_core.dic' version 2.4.2 from 2011-04-26.

Automatic conversion script
Id: cif_fix_values 1891 2012-01-12 08:04:46Z andrius 

The following automatic conversions were performed:

'_exptl_crystal_density_meas' value 'not measured' was changed to '?'
- the value is perceived as not measured.

Automatic conversion script
Id: cif_fix_values 3008 2015-01-20 13:52:24Z robertas 
;
_cod_original_sg_symbol_H-M 'P -1 '
_cod_original_formula_sum 'C23 H32 N3 O5.50 Pd1 S1'
_cod_database_code 7026386

loop_
_symmetry_equiv_pos_as_xyz
x,y,z
-x,-y,-z

loop_
_atom_site_label
_atom_site_type_symbol
_atom_site_fract_x
_atom_site_fract_y
_atom_site_fract_z
_atom_site_U_iso_or_equiv
_atom_site_occupancy
_atom_site_adp_type
_atom_site_refinement_flags_posn
Pd1 Pd 0.96202(3) 0.55366(2) 0.607750(14) 0.0255 1.0000 Uani .
O2 O 1.2497(3) 0.4841(2) 0.58357(13) 0.0301 1.0000 Uani .
C3 C 1.3690(5) 0.3832(3) 0.61488(19) 0.0269 1.0000 Uani .
N4 N 1.3261(4) 0.3100(2) 0.67709(16) 0.0295 1.0000 Uani .
C5 C 1.1449(5) 0.3243(3) 0.72022(19) 0.0283 1.0000 Uani .
C6 C 0.9725(5) 0.4217(3) 0.70061(18) 0.0268 1.0000 Uani .
C7 C 0.8068(5) 0.4213(3) 0.7495(2) 0.0319 1.0000 Uani .
C8 C 0.8057(5) 0.3285(3) 0.8137(2) 0.0344 1.0000 Uani .
C9 C 0.6200(6) 0.3319(4) 0.8625(2) 0.0469 1.0000 Uani .
C10 C 0.9796(5) 0.2325(3) 0.8305(2) 0.0367 1.0000 Uani .
C11 C 1.1467(5) 0.2308(3) 0.7842(2) 0.0360 1.0000 Uani .
C12 C 1.5702(5) 0.3426(3) 0.5791(2) 0.0313 1.0000 Uani .
N13 N 0.6742(4) 0.6346(3) 0.62350(16) 0.0311 1.0000 Uani .
C14 C 0.5114(5) 0.6866(3) 0.6322(2) 0.0335 1.0000 Uani .
C15 C 0.3042(5) 0.7488(4) 0.6471(3) 0.0457 1.0000 Uani .
N16 N 0.9557(4) 0.7002(2) 0.51003(16) 0.0306 1.0000 Uani .
C17 C 0.9466(5) 0.7856(3) 0.4633(2) 0.0329 1.0000 Uani .
C18 C 0.9390(7) 0.8941(4) 0.4028(3) 0.0530 1.0000 Uani .
S19 S 0.62180(15) 0.98030(8) 0.70609(6) 0.0463 1.0000 Uani .
O20 O 0.6473(4) 1.0992(2) 0.72790(17) 0.0466 1.0000 Uani .
O21 O 0.6675(7) 0.9710(4) 0.6230(2) 0.0917 1.0000 Uani .
O22 O 0.4291(4) 0.9563(3) 0.7289(2) 0.0704 1.0000 Uani .
C23 C 0.8152(5) 0.8587(3) 0.7581(2) 0.0347 1.0000 Uani .
C24 C 0.7780(5) 0.8175(3) 0.8449(2) 0.0386 1.0000 Uani .
C25 C 0.6614(5) 0.7134(3) 0.8576(2) 0.0340 1.0000 Uani .
O26 O 0.5606(4) 0.6820(2) 0.80973(15) 0.0406 1.0000 Uani .
C27 C 0.7004(6) 0.6539(4) 0.9425(2) 0.0415 1.0000 Uani .
C28 C 0.8426(6) 0.7275(4) 0.9725(2) 0.0482 1.0000 Uani .
C29 C 0.9641(6) 0.7553(4) 0.8996(2) 0.0432 1.0000 Uani .
C30 C 1.0992(6) 0.8463(4) 0.9096(3) 0.0537 1.0000 Uani .
C31 C 1.0911(6) 0.6345(4) 0.8725(3) 0.0525 1.0000 Uani .
C32 C 0.7071(7) 0.8619(4) 0.9803(3) 0.0552 1.0000 Uani .
C33 C 0.6596(6) 0.9211(4) 0.8957(2) 0.0456 1.0000 Uani .
O34 O 0.5711(12) 1.0911(6) 0.4871(3) 0.0739 0.5000 Uani .
H71 H 0.6905 0.4870 0.7381 0.0367 1.0000 Uiso R
H92 H 0.6553 0.3209 0.9174 0.0702 1.0000 Uiso R
H93 H 0.5228 0.4113 0.8490 0.0703 1.0000 Uiso R
H91 H 0.5586 0.2651 0.8531 0.0704 1.0000 Uiso R
H101 H 0.9840 0.1688 0.8737 0.0419 1.0000 Uiso R
H111 H 1.2621 0.1659 0.7962 0.0409 1.0000 Uiso R
H123 H 1.6673 0.3001 0.6197 0.0464 1.0000 Uiso R
H121 H 1.6114 0.4144 0.5518 0.0466 1.0000 Uiso R
H122 H 1.5633 0.2848 0.5432 0.0467 1.0000 Uiso R
H152 H 0.2439 0.7938 0.5978 0.0680 1.0000 Uiso R
H153 H 0.3046 0.8083 0.6834 0.0679 1.0000 Uiso R
H151 H 0.2296 0.6869 0.6679 0.0685 1.0000 Uiso R
H182 H 0.8022 0.9441 0.3959 0.0765 1.0000 Uiso R
H181 H 1.0245 0.9446 0.4181 0.0761 1.0000 Uiso R
H183 H 0.9842 0.8663 0.3536 0.0763 1.0000 Uiso R
H231 H 0.9355 0.8911 0.7547 0.0400 1.0000 Uiso R
H232 H 0.8348 0.7864 0.7297 0.0401 1.0000 Uiso R
H271 H 0.5746 0.6651 0.9714 0.0493 1.0000 Uiso R
H272 H 0.7637 0.5645 0.9455 0.0492 1.0000 Uiso R
H281 H 0.9246 0.6847 1.0197 0.0541 1.0000 Uiso R
H302 H 1.2001 0.8078 0.9506 0.0821 1.0000 Uiso R
H301 H 1.0178 0.9234 0.9242 0.0818 1.0000 Uiso R
H303 H 1.1645 0.8663 0.8605 0.0819 1.0000 Uiso R
H311 H 1.1862 0.5906 0.9141 0.0711 1.0000 Uiso R
H313 H 1.1580 0.6592 0.8244 0.0711 1.0000 Uiso R
H312 H 1.0039 0.5818 0.8613 0.0711 1.0000 Uiso R
H322 H 0.7802 0.9111 1.0074 0.0651 1.0000 Uiso R
H321 H 0.5828 0.8557 1.0088 0.0653 1.0000 Uiso R
H332 H 0.7014 0.9998 0.8848 0.0520 1.0000 Uiso R
H331 H 0.5150 0.9391 0.8853 0.0520 1.0000 Uiso R
H41 H 1.4211 0.2446 0.6934 0.0354 1.0000 Uiso R
H341 H 0.5974 1.0443 0.5295 0.1182 0.5000 Uiso R
H342 H 0.5080 1.0706 0.4524 0.1180 0.5000 Uiso R

loop_
_atom_site_aniso_label
_atom_site_aniso_U_11
_atom_site_aniso_U_22
_atom_site_aniso_U_33
_atom_site_aniso_U_23
_atom_site_aniso_U_13
_atom_site_aniso_U_12
Pd1 0.02646(13) 0.02166(13) 0.02676(14) -0.00154(9) -0.00106(9) -0.00366(8)
O2 0.0279(11) 0.0248(11) 0.0343(13) 0.0023(9) 0.0007(9) -0.0037(8)
C3 0.0304(16) 0.0221(14) 0.0284(16) -0.0040(12) -0.0036(12) -0.0058(12)
N4 0.0288(14) 0.0259(13) 0.0296(14) 0.0035(11) -0.0023(11) -0.0024(10)
C5 0.0325(16) 0.0267(15) 0.0258(16) -0.0021(12) -0.0015(12) -0.0081(12)
C6 0.0326(16) 0.0263(15) 0.0238(16) -0.0053(12) -0.0007(12) -0.0102(12)
C7 0.0353(17) 0.0285(16) 0.0311(18) -0.0047(13) 0.0018(13) -0.0063(13)
C8 0.0425(19) 0.0361(18) 0.0285(18) -0.0059(14) 0.0036(14) -0.0165(14)
C9 0.050(2) 0.051(2) 0.040(2) -0.0005(17) 0.0121(17) -0.0177(18)
C10 0.047(2) 0.0357(18) 0.0267(17) 0.0035(14) -0.0011(15) -0.0142(15)
C11 0.0379(18) 0.0334(18) 0.0320(18) 0.0052(14) -0.0023(14) -0.0050(14)
C12 0.0313(17) 0.0262(16) 0.0334(18) -0.0021(13) -0.0008(13) -0.0022(12)
N13 0.0336(15) 0.0305(14) 0.0283(15) -0.0032(11) -0.0022(11) -0.0065(11)
C14 0.0347(19) 0.0328(17) 0.0331(18) -0.0088(14) -0.0034(14) -0.0055(14)
C15 0.0274(18) 0.052(2) 0.058(3) -0.0245(19) -0.0060(16) 0.0003(15)
N16 0.0294(14) 0.0255(14) 0.0340(15) -0.0023(12) -0.0023(11) -0.0020(10)
C17 0.0284(16) 0.0274(17) 0.040(2) -0.0036(15) -0.0071(14) -0.0014(12)
C18 0.059(3) 0.038(2) 0.054(3) 0.0176(18) -0.017(2) -0.0079(18)
S19 0.0510(6) 0.0295(4) 0.0533(6) -0.0019(4) -0.0289(5) -0.0007(4)
O20 0.0469(15) 0.0259(12) 0.0629(18) 0.0007(12) -0.0170(13) -0.0038(10)
O21 0.145(4) 0.080(2) 0.0409(19) -0.0099(17) -0.043(2) -0.004(2)
O22 0.0395(16) 0.0378(15) 0.132(3) -0.0157(17) -0.0350(18) -0.0021(12)
C23 0.0289(17) 0.0308(17) 0.041(2) -0.0021(14) 0.0000(14) -0.0025(13)
C24 0.0358(18) 0.0377(19) 0.040(2) 0.0012(15) -0.0047(15) -0.0085(14)
C25 0.0273(16) 0.0327(17) 0.041(2) -0.0058(15) -0.0011(14) -0.0050(13)
O26 0.0348(13) 0.0413(14) 0.0474(16) -0.0099(12) -0.0003(11) -0.0103(10)
C27 0.040(2) 0.042(2) 0.041(2) 0.0007(16) 0.0040(16) -0.0108(15)
C28 0.052(2) 0.050(2) 0.040(2) 0.0062(17) -0.0109(17) -0.0116(18)
C29 0.0368(19) 0.045(2) 0.046(2) -0.0028(17) -0.0041(16) -0.0084(16)
C30 0.044(2) 0.061(3) 0.060(3) -0.002(2) -0.0127(19) -0.0218(19)
C31 0.0326(19) 0.040(2) 0.079(3) -0.008(2) 0.0069(19) 0.0019(15)
C32 0.053(2) 0.062(3) 0.051(3) -0.020(2) 0.0027(19) -0.007(2)
C33 0.0342(19) 0.038(2) 0.062(3) -0.0107(18) 0.0018(17) -0.0005(15)
O34 0.129(6) 0.071(4) 0.033(3) 0.004(3) -0.018(4) -0.053(4)

loop_
_atom_type_symbol
_atom_type_scat_dispersion_real
_atom_type_scat_dispersion_imag
_atom_type_scat_Cromer_Mann_a1
_atom_type_scat_Cromer_Mann_b1
_atom_type_scat_Cromer_Mann_a2
_atom_type_scat_Cromer_Mann_b2
_atom_type_scat_Cromer_Mann_a3
_atom_type_scat_Cromer_Mann_b3
_atom_type_scat_Cromer_Mann_a4
_atom_type_scat_Cromer_Mann_b4
_atom_type_scat_Cromer_Mann_c
_atom_type_scat_source
C 0.0033 0.0016 2.3100 20.8439 1.0200 10.2075 1.5886 0.5687 0.8650 51.6512 0.2156 'International Tables Vol C 4.2.6.8 and 6.1.1.4'
H 0.0000 0.0000 0.4930 10.5109 0.3229 26.1257 0.1402 3.1424 0.0408 57.7998 0.0030 'International Tables Vol C 4.2.6.8 and 6.1.1.4'
N 0.0061 0.0033 12.2126 0.0057 3.1322 9.8933 2.0125 28.9975 1.1663 0.5826 -11.5290 'International Tables Vol C 4.2.6.8 and 6.1.1.4'
S 0.1246 0.1234 6.9053 1.4679 5.2034 22.2151 1.4379 0.2536 1.5863 56.1720 0.8669 'International Tables Vol C 4.2.6.8 and 6.1.1.4'
O 0.0106 0.0060 3.0485 13.2771 2.2868 5.7011 1.5463 0.3239 0.8670 32.9089 0.2508 'International Tables Vol C 4.2.6.8 and 6.1.1.4'
Pd -0.9988 1.0072 19.3319 0.6987 15.5017 7.9893 5.2954 25.2052 0.6058 76.8986 5.2659 'International Tables Vol C 4.2.6.8 and 6.1.1.4'

loop_
_geom_angle_atom_site_label_1
_geom_angle_atom_site_label_2
_geom_angle_atom_site_label_3
_geom_angle
_geom_angle_publ_flag
O2 Pd1 C6 92.11(11) yes
O2 Pd1 N13 174.91(10) yes
C6 Pd1 N13 92.98(12) yes
O2 Pd1 N16 87.58(9) yes
C6 Pd1 N16 177.85(11) yes
N13 Pd1 N16 87.33(10) yes
Pd1 O2 C3 128.8(2) yes
O2 C3 N4 124.0(3) yes
O2 C3 C12 118.6(3) yes
N4 C3 C12 117.4(3) yes
C3 N4 C5 128.7(3) yes
C3 N4 H41 115.1 no
C5 N4 H41 116.2 no
N4 C5 C6 124.1(3) yes
N4 C5 C11 115.0(3) yes
C6 C5 C11 120.8(3) yes
C5 C6 Pd1 121.9(2) yes
C5 C6 C7 116.6(3) yes
Pd1 C6 C7 121.5(2) yes
C6 C7 C8 123.4(3) yes
C6 C7 H71 118.1 no
C8 C7 H71 118.5 no
C7 C8 C9 120.6(3) yes
C7 C8 C10 118.1(3) yes
C9 C8 C10 121.3(3) yes
C8 C9 H92 110.0 no
C8 C9 H93 110.6 no
H92 C9 H93 109.1 no
C8 C9 H91 110.1 no
H92 C9 H91 108.7 no
H93 C9 H91 108.4 no
C8 C10 C11 120.1(3) yes
C8 C10 H101 120.2 no
C11 C10 H101 119.7 no
C5 C11 C10 121.0(3) yes
C5 C11 H111 120.0 no
C10 C11 H111 119.0 no
C3 C12 H123 109.3 no
C3 C12 H121 110.4 no
H123 C12 H121 109.6 no
C3 C12 H122 109.7 no
H123 C12 H122 108.2 no
H121 C12 H122 109.6 no
Pd1 N13 C14 176.7(3) yes
N13 C14 C15 177.2(4) yes
C14 C15 H152 107.6 no
C14 C15 H153 109.0 no
H152 C15 H153 109.2 no
C14 C15 H151 110.4 no
H152 C15 H151 109.5 no
H153 C15 H151 111.0 no
Pd1 N16 C17 173.5(3) yes
N16 C17 C18 178.8(4) yes
C17 C18 H182 109.4 no
C17 C18 H181 109.8 no
H182 C18 H181 109.5 no
C17 C18 H183 110.2 no
H182 C18 H183 109.0 no
H181 C18 H183 108.8 no
O20 S19 O21 111.7(2) yes
O20 S19 O22 112.21(18) yes
O21 S19 O22 113.9(2) yes
O20 S19 C23 106.35(16) yes
O21 S19 C23 103.6(2) yes
O22 S19 C23 108.46(18) yes
S19 C23 C24 116.6(2) yes
S19 C23 H231 105.8 no
C24 C23 H231 108.6 no
S19 C23 H232 106.9 no
C24 C23 H232 109.4 no
H231 C23 H232 109.4 no
C23 C24 C25 113.4(3) yes
C23 C24 C29 117.8(3) yes
C25 C24 C29 100.1(3) yes
C23 C24 C33 118.7(3) yes
C25 C24 C33 103.9(3) yes
C29 C24 C33 100.3(3) yes
C24 C25 O26 128.0(3) yes
C24 C25 C27 106.0(3) yes
O26 C25 C27 126.0(3) yes
C25 C27 C28 102.9(3) yes
C25 C27 H271 110.7 no
C28 C27 H271 111.4 no
C25 C27 H272 110.2 no
C28 C27 H272 112.0 no
H271 C27 H272 109.6 no
C27 C28 C29 102.5(3) yes
C27 C28 C32 105.7(3) yes
C29 C28 C32 102.0(3) yes
C27 C28 H281 115.4 no
C29 C28 H281 114.6 no
C32 C28 H281 115.0 no
C24 C29 C28 95.3(3) yes
C24 C29 C30 112.9(3) yes
C28 C29 C30 113.5(3) yes
C24 C29 C31 112.4(3) yes
C28 C29 C31 112.4(3) yes
C30 C29 C31 109.8(3) yes
C29 C30 H302 109.6 no
C29 C30 H301 109.4 no
H302 C30 H301 109.2 no
C29 C30 H303 110.2 no
H302 C30 H303 109.8 no
H301 C30 H303 108.6 no
C29 C31 H311 108.5 no
C29 C31 H313 107.8 no
H311 C31 H313 112.1 no
C29 C31 H312 109.4 no
H311 C31 H312 109.8 no
H313 C31 H312 109.1 no
C28 C32 C33 103.1(3) yes
C28 C32 H322 111.4 no
C33 C32 H322 110.8 no
C28 C32 H321 111.2 no
C33 C32 H321 111.0 no
H322 C32 H321 109.3 no
C32 C33 C24 104.8(3) yes
C32 C33 H332 110.9 no
C24 C33 H332 112.4 no
C32 C33 H331 110.0 no
C24 C33 H331 110.7 no
H332 C33 H331 108.1 no
H341 O34 H342 119.6 no

loop_
_geom_bond_atom_site_label_1
_geom_bond_atom_site_label_2
_geom_bond_distance
_geom_bond_publ_flag
Pd1 O2 1.990(2) yes
Pd1 C6 1.985(3) yes
Pd1 N13 1.985(3) yes
Pd1 N16 2.146(3) yes
O2 C3 1.263(4) yes
C3 N4 1.315(4) yes
C3 C12 1.490(4) yes
N4 C5 1.419(4) yes
N4 H41 0.861 no
C5 C6 1.397(4) yes
C5 C11 1.390(4) yes
C6 C7 1.398(4) yes
C7 C8 1.392(5) yes
C7 H71 0.938 no
C8 C9 1.504(5) yes
C8 C10 1.390(5) yes
C9 H92 0.957 no
C9 H93 0.963 no
C9 H91 0.960 no
C10 C11 1.379(5) yes
C10 H101 0.939 no
C11 H111 0.931 no
C12 H123 0.955 no
C12 H121 0.959 no
C12 H122 0.955 no
N13 C14 1.140(4) yes
C14 C15 1.452(5) yes
C15 H152 0.960 no
C15 H153 0.965 no
C15 H151 0.970 no
N16 C17 1.134(4) yes
C17 C18 1.457(5) yes
C18 H182 0.962 no
C18 H181 0.957 no
C18 H183 0.959 no
S19 O20 1.460(3) yes
S19 O21 1.466(4) yes
S19 O22 1.438(3) yes
S19 C23 1.781(3) yes
C23 C24 1.529(5) yes
C23 H231 0.967 no
C23 H232 0.971 no
C24 C25 1.532(5) yes
C24 C29 1.546(5) yes
C24 C33 1.593(5) yes
C25 O26 1.213(4) yes
C25 C27 1.506(5) yes
C27 C28 1.537(5) yes
C27 H271 0.976 no
C27 H272 0.970 no
C28 C29 1.525(6) yes
C28 C32 1.569(6) yes
C28 H281 0.984 no
C29 C30 1.540(5) yes
C29 C31 1.533(5) yes
C30 H302 0.966 no
C30 H301 0.960 no
C30 H303 0.969 no
C31 H311 0.964 no
C31 H313 0.973 no
C31 H312 0.961 no
C32 C33 1.507(6) yes
C32 H322 0.981 no
C32 H321 0.984 no
C33 H332 0.967 no
C33 H331 0.972 no
O34 H341 0.823 no
O34 H342 0.824 no

loop_
_geom_hbond_atom_site_label_D
_geom_hbond_atom_site_label_H
_geom_hbond_atom_site_label_A
_geom_hbond_site_symmetry_A
_geom_hbond_angle_DHA
_geom_hbond_distance_DH
_geom_hbond_distance_HA
_geom_hbond_distance_DA
_geom_hbond_publ_flag
C7 H71 O26 . 129 0.94 2.59 3.258(5) yes
C12 H122 O34 1_645 163 0.95 2.45 3.372(5) yes
C15 H153 O22 . 152 0.97 2.24 3.124(5) yes
C18 H181 O21 2_776 143 0.96 2.54 3.356(5) yes
N4 H41 O20 1_645 177 0.86 1.97 2.827(5) yes
O34 H341 O21 . 169 0.82 1.71 2.519(5) yes
O34 H342 O21 2_676 174 0.82 1.94 2.764(5) yes
